data_7205265
loop_
_publ_author_name
'Chen, Yang'
'Yang, Zhou'
'Guo, Cheng-Xin'
'Ni, Chun-Yan'
'Li, Hong-Xi'
'Ren, Zhi-Gang'
'Lang, Jian-Ping'

_publ_section_title
;
 Using alcohols as alkylation reagents for 4-cyanopyridinium and
 N,N&#x2032;-dialkyl-4,4&#x2032;-bipyridinium and their one-dimensional
 iodoplumbates
;
_journal_issue 1
_journal_name_full CrystEngComm
_journal_page_first 243
_journal_paper_doi 10.1039/c0ce00309c
_journal_volume 13
_journal_year 2011
_chemical_formula_moiety 'C20 H16 N4, 2(C10 H8 N2), 2(I6 Pb2)'
_chemical_formula_sum 'C40 H32 I12 N8 Pb4'
_chemical_formula_weight 2976.34
_chemical_name_systematic
;
?
;
_space_group_IT_number 14
_symmetry_cell_setting monoclinic
_symmetry_space_group_name_Hall '-P 2ybc'
_symmetry_space_group_name_H-M 'P 1 21/c 1'
_atom_sites_solution_hydrogens geom
_atom_sites_solution_primary direct
_atom_sites_solution_secondary difmap
_cell_angle_alpha 90.00
_cell_angle_beta 94.01(3)
_cell_angle_gamma 90.00
_cell_formula_units_Z 2
_cell_length_a 7.7261(15)
_cell_length_b 21.194(4)
_cell_length_c 19.674(4)
_cell_measurement_reflns_used 9676
_cell_measurement_temperature 223(2)
_cell_measurement_theta_max 27.5010
_cell_measurement_theta_min 3.0612
_cell_volume 3213.7(11)
_computing_cell_refinement 'CrystalClear, Ver. 1.30 (Rigaku/MSC, 2001)'
_computing_data_collection 'CrystalClear, Ver. 1.30 (Rigaku/MSC, 2001)'
_computing_data_reduction 'CrystalStructure, Ver. 3.60 (Rigaku/MSC, 2004)'
_computing_molecular_graphics 'ORTEPII (Johnson, 1976)'
_computing_publication_material SHELXL97
_computing_structure_refinement 'SHELXL-97 (Sheldrick, 1997)'
_computing_structure_solution 'SHELXS-97 (Sheldrick, 1990)'
_diffrn_ambient_temperature 223(2)
_diffrn_measured_fraction_theta_full 0.979
_diffrn_measured_fraction_theta_max 0.979
_diffrn_measurement_device_type 'Rigaku MercuryCCD area detector'
_diffrn_measurement_method \w
_diffrn_radiation_monochromator graphite
_diffrn_radiation_source 'fine-focus sealed tube'
_diffrn_radiation_type MoK\a
_diffrn_radiation_wavelength 0.71073
_diffrn_reflns_av_R_equivalents 0.0439
_diffrn_reflns_av_sigmaI/netI 0.0902
_diffrn_reflns_limit_h_max 10
_diffrn_reflns_limit_h_min -9
_diffrn_reflns_limit_k_max 26
_diffrn_reflns_limit_k_min -26
_diffrn_reflns_limit_l_max 10
_diffrn_reflns_limit_l_min -25
_diffrn_reflns_number 12948
_diffrn_reflns_theta_full 27.48
_diffrn_reflns_theta_max 27.48
_diffrn_reflns_theta_min 3.06
_diffrn_standards_decay_% 0
_diffrn_standards_interval_count 0
_diffrn_standards_interval_time 0
_diffrn_standards_number 0
_exptl_absorpt_coefficient_mu 16.243
_exptl_absorpt_correction_T_max 0.2460
_exptl_absorpt_correction_T_min 0.2266
_exptl_absorpt_correction_type multi-scan
_exptl_absorpt_process_details 'Jacobson, R. (1998) Private communication to Rigaku Company, Tokyo, Japan.'
_exptl_crystal_colour Red
_exptl_crystal_density_diffrn 3.076
_exptl_crystal_density_method 'not measured'
_exptl_crystal_description Block
_exptl_crystal_F_000 2584
_exptl_crystal_size_max 0.13
_exptl_crystal_size_mid 0.12
_exptl_crystal_size_min 0.12
_refine_diff_density_max 1.340
_refine_diff_density_min -1.338
_refine_diff_density_rms 0.228
_refine_ls_extinction_method none
_refine_ls_goodness_of_fit_ref 0.815
_refine_ls_hydrogen_treatment constr
_refine_ls_matrix_type full
_refine_ls_number_parameters 289
_refine_ls_number_reflns 7200
_refine_ls_number_restraints 0
_refine_ls_restrained_S_all 0.815
_refine_ls_R_factor_all 0.0804
_refine_ls_R_factor_gt 0.0372
_refine_ls_shift/su_max 0.002
_refine_ls_shift/su_mean 0.000
_refine_ls_structure_factor_coef Fsqd
_refine_ls_weighting_details 'calc w=1/[\s^2^(Fo^2^)+(0.0141P)^2^+0.0000P] where P=(Fo^2^+2Fc^2^)/3'
_refine_ls_weighting_scheme calc
_refine_ls_wR_factor_gt 0.0597
_refine_ls_wR_factor_ref 0.0695
_reflns_number_gt 4202
_reflns_number_total 7200
_reflns_threshold_expression >2sigma(I)
_cod_data_source_file C0CE00309C.TXT
_cod_data_source_block 5
_cod_depositor_comments
;
The following automatic conversions were performed:
'_symmetry_cell_setting' value 'Monoclinic' changed to 'monoclinic'
according to '/home/saulius/struct/CIF-dictionaries/cif_core.dic'
dictionary named 'cif_core.dic' version 2.4.1 from 2010-06-29.

Automatic conversion script
Id: cif_fix_enum 1555 2011-01-17 13:19:09Z saulius 
;
_cod_original_sg_symbol_H-M 'P 21/c'
_cod_database_code 7205265

loop_
_symmetry_equiv_pos_as_xyz
'x, y, z'
'-x, y+1/2, -z+1/2'
'-x, -y, -z'
'x, -y-1/2, z-1/2'

loop_
_atom_site_label
_atom_site_type_symbol
_atom_site_fract_x
_atom_site_fract_y
_atom_site_fract_z
_atom_site_U_iso_or_equiv
_atom_site_adp_type
_atom_site_occupancy
_atom_site_symmetry_multiplicity
_atom_site_calc_flag
_atom_site_refinement_flags
_atom_site_disorder_assembly
_atom_site_disorder_group
Pb1 Pb 0.61742(4) 0.620498(16) -0.25171(2) 0.03687(11) Uani 1 1 d . . .
Pb2 Pb 0.12342(4) 0.622534(16) -0.25193(2) 0.03676(10) Uani 1 1 d . . .
I1 I 0.39516(9) 0.67441(3) -0.12986(4) 0.0491(2) Uani 1 1 d . . .
I2 I 0.35627(8) 0.69215(3) -0.36234(4) 0.04071(18) Uani 1 1 d . . .
I3 I 0.36160(7) 0.50055(3) -0.26126(4) 0.04080(18) Uani 1 1 d . . .
I4 I 0.86818(8) 0.74350(3) -0.23119(4) 0.04213(19) Uani 1 1 d . . .
I5 I 0.89098(8) 0.54352(3) -0.15404(4) 0.03966(17) Uani 1 1 d . . .
I6 I -0.14210(8) 0.57721(3) -0.37140(4) 0.04165(18) Uani 1 1 d . . .
N1 N -0.3914(10) 0.1265(3) 0.1273(5) 0.037(2) Uani 1 1 d . . .
N2 N -0.1150(13) 0.1376(4) 0.3798(6) 0.072(3) Uani 1 1 d . . .
N3 N 0.7436(11) 0.6434(4) 0.0587(5) 0.049(2) Uani 1 1 d . . .
N4 N 1.0109(18) 0.8448(5) -0.0539(7) 0.124(5) Uani 1 1 d . . .
C1 C -0.4627(13) 0.1627(4) 0.1730(6) 0.048(3) Uani 1 1 d . . .
H1 H -0.5629 0.1861 0.1599 0.057 Uiso 1 1 calc R . .
C2 C -0.3940(13) 0.1666(4) 0.2377(6) 0.051(3) Uani 1 1 d . . .
H2 H -0.4447 0.1931 0.2690 0.062 Uiso 1 1 calc R . .
C3 C -0.2476(13) 0.1310(4) 0.2582(6) 0.037(2) Uani 1 1 d . . .
C4 C -0.1760(12) 0.0930(4) 0.2103(6) 0.045(3) Uani 1 1 d . . .
H4 H -0.0774 0.0686 0.2227 0.054 Uiso 1 1 calc R . .
C5 C -0.2490(13) 0.0911(4) 0.1442(6) 0.048(3) Uani 1 1 d . . .
H5 H -0.2006 0.0655 0.1114 0.057 Uiso 1 1 calc R . .
C6 C -0.1721(15) 0.1349(5) 0.3266(7) 0.052(3) Uani 1 1 d . . .
C7 C -0.4639(15) 0.1260(4) 0.0551(6) 0.062(3) Uani 1 1 d . . .
H7A H -0.3884 0.1511 0.0276 0.074 Uiso 1 1 calc R . .
H7B H -0.5784 0.1462 0.0525 0.074 Uiso 1 1 calc R . .
C8 C -0.4813(15) 0.0606(4) 0.0253(6) 0.048(3) Uani 1 1 d . . .
C9 C -0.3637(13) 0.0376(5) -0.0175(6) 0.050(3) Uani 1 1 d . . .
H9 H -0.2712 0.0633 -0.0293 0.060 Uiso 1 1 calc R . .
C10 C -0.6207(14) 0.0226(5) 0.0434(6) 0.053(3) Uani 1 1 d . . .
H10 H -0.7017 0.0381 0.0727 0.063 Uiso 1 1 calc R . .
C11 C 0.7378(14) 0.6986(5) 0.0884(6) 0.060(3) Uani 1 1 d . . .
H11 H 0.6819 0.7025 0.1291 0.072 Uiso 1 1 calc R . .
C12 C 0.8124(15) 0.7512(5) 0.0609(7) 0.068(4) Uani 1 1 d . . .
H12 H 0.8125 0.7900 0.0841 0.081 Uiso 1 1 calc R . .
C13 C 0.8864(13) 0.7465(5) -0.0006(6) 0.047(3) Uani 1 1 d . . .
C14 C 0.8910(14) 0.6896(5) -0.0322(6) 0.058(3) Uani 1 1 d . . .
H14 H 0.9441 0.6848 -0.0734 0.069 Uiso 1 1 calc R . .
C15 C 0.8137(15) 0.6383(5) -0.0010(6) 0.066(4) Uani 1 1 d . . .
H15 H 0.8113 0.5989 -0.0231 0.079 Uiso 1 1 calc R . .
C16 C 0.9587(18) 0.8019(5) -0.0281(7) 0.080(5) Uani 1 1 d . . .
C17 C 0.6779(16) 0.5871(5) 0.0931(6) 0.077(4) Uani 1 1 d . . .
H17A H 0.5971 0.6007 0.1264 0.093 Uiso 1 1 calc R . .
H17B H 0.7755 0.5659 0.1181 0.093 Uiso 1 1 calc R . .
C18 C 0.5868(13) 0.5405(5) 0.0448(6) 0.045(3) Uani 1 1 d . . .
C19 C 0.6649(13) 0.4854(5) 0.0261(6) 0.058(3) Uani 1 1 d . . .
H19 H 0.7775 0.4754 0.0440 0.070 Uiso 1 1 calc R . .
C20 C 0.5783(14) 0.4458(4) -0.0183(7) 0.062(4) Uani 1 1 d . . .
H20 H 0.6320 0.4083 -0.0312 0.074 Uiso 1 1 calc R . .

loop_
_atom_site_aniso_label
_atom_site_aniso_U_11
_atom_site_aniso_U_22
_atom_site_aniso_U_33
_atom_site_aniso_U_23
_atom_site_aniso_U_13
_atom_site_aniso_U_12
Pb1 0.03056(19) 0.0413(2) 0.0389(3) 0.0035(2) 0.00313(17) 0.00058(16)
Pb2 0.03005(18) 0.0414(2) 0.0392(3) -0.0014(2) 0.00461(17) 0.00056(16)
I1 0.0531(4) 0.0601(4) 0.0342(5) -0.0009(4) 0.0033(4) -0.0086(3)
I2 0.0491(4) 0.0414(3) 0.0317(5) 0.0012(3) 0.0036(3) 0.0002(3)
I3 0.0448(4) 0.0356(3) 0.0427(5) 0.0026(3) 0.0079(3) 0.0040(3)
I4 0.0430(4) 0.0373(3) 0.0466(6) -0.0027(3) 0.0068(3) 0.0012(3)
I5 0.0453(4) 0.0434(3) 0.0302(5) 0.0035(3) 0.0019(3) 0.0018(3)
I6 0.0526(4) 0.0385(3) 0.0332(5) -0.0030(3) -0.0015(3) -0.0019(3)
N1 0.065(5) 0.023(4) 0.023(6) 0.002(4) 0.004(5) 0.002(4)
N2 0.106(8) 0.055(6) 0.051(9) -0.008(6) -0.012(7) -0.012(6)
N3 0.080(6) 0.051(5) 0.016(6) -0.009(5) 0.004(5) -0.023(5)
N4 0.214(14) 0.087(8) 0.077(12) -0.003(8) 0.041(10) -0.066(9)
C1 0.060(7) 0.031(5) 0.050(9) -0.003(6) -0.014(6) 0.005(5)
C2 0.067(7) 0.048(6) 0.040(9) -0.010(6) 0.011(6) -0.010(6)
C3 0.053(6) 0.029(5) 0.029(7) 0.004(5) 0.001(5) -0.005(5)
C4 0.051(6) 0.039(6) 0.044(9) 0.013(6) -0.003(6) 0.000(5)
C5 0.080(8) 0.035(5) 0.030(8) 0.000(5) 0.015(6) 0.007(5)
C6 0.070(8) 0.036(6) 0.049(10) -0.016(6) -0.003(7) -0.021(5)
C7 0.112(9) 0.034(5) 0.037(9) 0.009(6) -0.014(8) -0.001(6)
C8 0.073(8) 0.042(6) 0.027(7) -0.003(5) -0.008(6) -0.002(6)
C9 0.066(7) 0.052(6) 0.033(8) 0.000(6) 0.011(6) -0.003(6)
C10 0.075(8) 0.061(7) 0.021(7) -0.001(6) 0.001(6) 0.016(6)
C11 0.081(8) 0.056(7) 0.046(9) -0.022(6) 0.029(7) -0.007(6)
C12 0.089(9) 0.040(6) 0.075(12) -0.010(7) 0.011(8) -0.001(6)
C13 0.053(7) 0.045(6) 0.045(9) -0.003(6) 0.010(6) -0.009(5)
C14 0.094(9) 0.058(7) 0.023(7) 0.004(6) 0.019(7) -0.018(6)
C15 0.117(11) 0.051(7) 0.030(9) 0.001(6) 0.008(8) -0.016(7)
C16 0.128(12) 0.050(7) 0.063(12) -0.001(7) 0.001(9) -0.032(8)
C17 0.147(11) 0.061(7) 0.025(8) -0.006(6) 0.012(8) -0.061(8)
C18 0.059(7) 0.049(6) 0.025(7) 0.010(5) -0.010(6) -0.019(6)
C19 0.052(7) 0.055(7) 0.065(11) 0.011(7) -0.011(6) -0.011(6)
C20 0.064(7) 0.035(6) 0.087(12) 0.016(7) -0.001(7) -0.006(6)

loop_
_atom_type_symbol
_atom_type_description
_atom_type_scat_dispersion_real
_atom_type_scat_dispersion_imag
_atom_type_scat_source
C C 0.0033 0.0016 'International Tables Vol C Tables 4.2.6.8 and 6.1.1.4'
H H 0.0000 0.0000 'International Tables Vol C Tables 4.2.6.8 and 6.1.1.4'
N N 0.0061 0.0033 'International Tables Vol C Tables 4.2.6.8 and 6.1.1.4'
I I -0.4742 1.8119 'International Tables Vol C Tables 4.2.6.8 and 6.1.1.4'
Pb Pb -3.3944 10.1111 'International Tables Vol C Tables 4.2.6.8 and 6.1.1.4'

loop_
_geom_angle_atom_site_label_1
_geom_angle_atom_site_label_2
_geom_angle_atom_site_label_3
_geom_angle
_geom_angle_site_symmetry_1
_geom_angle_site_symmetry_3
_geom_angle_publ_flag
I5 Pb1 I3 90.54(2) . . ?
I5 Pb1 I6 84.47(2) . 1_655 ?
I3 Pb1 I6 96.62(2) . 1_655 ?
I5 Pb1 I2 174.70(2) . . ?
I3 Pb1 I2 88.85(3) . . ?
I6 Pb1 I2 90.36(3) 1_655 . ?
I5 Pb1 I1 95.57(3) . . ?
I3 Pb1 I1 88.10(2) . . ?
I6 Pb1 I1 175.284(19) 1_655 . ?
I2 Pb1 I1 89.68(2) . . ?
I5 Pb1 I4 88.36(3) . . ?
I3 Pb1 I4 175.96(2) . . ?
I6 Pb1 I4 87.15(2) 1_655 . ?
I2 Pb1 I4 92.59(3) . . ?
I1 Pb1 I4 88.14(2) . . ?
I6 Pb2 I3 93.33(2) . . ?
I6 Pb2 I5 85.76(2) . 1_455 ?
I3 Pb2 I5 87.75(2) . 1_455 ?
I6 Pb2 I2 90.10(3) . . ?
I3 Pb2 I2 88.91(2) . . ?
I5 Pb2 I2 174.52(2) 1_455 . ?
I6 Pb2 I1 178.04(2) . . ?
I3 Pb2 I1 88.36(2) . . ?
I5 Pb2 I1 95.31(3) 1_455 . ?
I2 Pb2 I1 88.93(2) . . ?
I6 Pb2 I4 88.02(2) . 1_455 ?
I3 Pb2 I4 175.51(2) . 1_455 ?
I5 Pb2 I4 88.08(3) 1_455 1_455 ?
I2 Pb2 I4 95.37(3) . 1_455 ?
I1 Pb2 I4 90.38(2) . 1_455 ?
Pb1 I1 Pb2 71.66(2) . . ?
Pb1 I2 Pb2 71.81(2) . . ?
Pb2 I3 Pb1 73.17(2) . . ?
Pb1 I4 Pb2 73.51(2) . 1_655 ?
Pb2 I5 Pb1 75.32(2) 1_655 . ?
Pb2 I6 Pb1 75.41(2) . 1_455 ?
C1 N1 C5 121.5(10) . . ?
C1 N1 C7 120.1(9) . . ?
C5 N1 C7 118.3(9) . . ?
C11 N3 C15 119.7(10) . . ?
C11 N3 C17 119.4(10) . . ?
C15 N3 C17 120.8(9) . . ?
N1 C1 C2 121.2(10) . . ?
N1 C1 H1 119.4 . . ?
C2 C1 H1 119.4 . . ?
C1 C2 C3 119.9(11) . . ?
C1 C2 H2 120.0 . . ?
C3 C2 H2 120.0 . . ?
C4 C3 C2 118.1(10) . . ?
C4 C3 C6 121.2(10) . . ?
C2 C3 C6 120.6(10) . . ?
C5 C4 C3 120.2(10) . . ?
C5 C4 H4 119.9 . . ?
C3 C4 H4 119.9 . . ?
N1 C5 C4 119.0(10) . . ?
N1 C5 H5 120.5 . . ?
C4 C5 H5 120.5 . . ?
N2 C6 C3 179.3(15) . . ?
N1 C7 C8 113.2(8) . . ?
N1 C7 H7A 108.9 . . ?
C8 C7 H7A 108.9 . . ?
N1 C7 H7B 108.9 . . ?
C8 C7 H7B 108.9 . . ?
H7A C7 H7B 107.7 . . ?
C9 C8 C10 120.1(9) . . ?
C9 C8 C7 121.4(11) . . ?
C10 C8 C7 118.4(11) . . ?
C8 C9 C10 120.8(10) . 3_455 ?
C8 C9 H9 119.6 . . ?
C10 C9 H9 119.6 3_455 . ?
C9 C10 C8 119.1(10) 3_455 . ?
C9 C10 H10 120.5 3_455 . ?
C8 C10 H10 120.5 . . ?
N3 C11 C12 121.1(11) . . ?
N3 C11 H11 119.4 . . ?
C12 C11 H11 119.4 . . ?
C13 C12 C11 119.7(11) . . ?
C13 C12 H12 120.1 . . ?
C11 C12 H12 120.1 . . ?
C14 C13 C12 119.4(10) . . ?
C14 C13 C16 122.4(12) . . ?
C12 C13 C16 118.2(11) . . ?
C13 C14 C15 117.6(11) . . ?
C13 C14 H14 121.2 . . ?
C15 C14 H14 121.2 . . ?
N3 C15 C14 122.3(11) . . ?
N3 C15 H15 118.9 . . ?
C14 C15 H15 118.9 . . ?
N4 C16 C13 175.5(16) . . ?
N3 C17 C18 113.5(9) . . ?
N3 C17 H17A 108.9 . . ?
C18 C17 H17A 108.9 . . ?
N3 C17 H17B 108.9 . . ?
C18 C17 H17B 108.9 . . ?
H17A C17 H17B 107.7 . . ?
C19 C18 C20 119.4(10) . 3_665 ?
C19 C18 C17 122.0(10) . . ?
C20 C18 C17 118.6(11) 3_665 . ?
C20 C19 C18 119.5(10) . . ?
C20 C19 H19 120.3 . . ?
C18 C19 H19 120.3 . . ?
C19 C20 C18 121.1(10) . 3_665 ?
C19 C20 H20 119.4 . . ?
C18 C20 H20 119.4 3_665 . ?

loop_
_geom_bond_atom_site_label_1
_geom_bond_atom_site_label_2
_geom_bond_distance
_geom_bond_site_symmetry_2
_geom_bond_publ_flag
Pb1 I5 3.2021(11) . ?
Pb1 I3 3.2176(8) . ?
Pb1 I6 3.2326(12) 1_655 ?
Pb1 I2 3.2403(11) . ?
Pb1 I1 3.2523(12) . ?
Pb1 I4 3.2563(8) . ?
Pb2 I6 3.1593(12) . ?
Pb2 I3 3.1861(8) . ?
Pb2 I5 3.1971(10) 1_455 ?
Pb2 I2 3.2677(11) . ?
Pb2 I1 3.2679(12) . ?
Pb2 I4 3.2773(8) 1_455 ?
I4 Pb2 3.2773(8) 1_655 ?
I5 Pb2 3.1971(10) 1_655 ?
I6 Pb1 3.2326(12) 1_455 ?
N1 C1 1.330(12) . ?
N1 C5 1.354(11) . ?
N1 C7 1.490(12) . ?
N2 C6 1.108(14) . ?
N3 C11 1.310(11) . ?
N3 C15 1.331(13) . ?
N3 C17 1.480(11) . ?
N4 C16 1.129(13) . ?
C1 C2 1.348(14) . ?
C1 H1 0.9400 . ?
C2 C3 1.395(13) . ?
C2 H2 0.9400 . ?
C3 C4 1.384(13) . ?
C3 C6 1.431(15) . ?
C4 C5 1.382(13) . ?
C4 H4 0.9400 . ?
C5 H5 0.9400 . ?
C7 C8 1.508(12) . ?
C7 H7A 0.9800 . ?
C7 H7B 0.9800 . ?
C8 C9 1.371(13) . ?
C8 C10 1.411(13) . ?
C9 C10 1.376(12) 3_455 ?
C9 H9 0.9400 . ?
C10 C9 1.376(12) 3_455 ?
C10 H10 0.9400 . ?
C11 C12 1.383(13) . ?
C11 H11 0.9400 . ?
C12 C13 1.377(15) . ?
C12 H12 0.9400 . ?
C13 C14 1.358(12) . ?
C13 C16 1.423(14) . ?
C14 C15 1.402(13) . ?
C14 H14 0.9400 . ?
C15 H15 0.9400 . ?
C17 C18 1.511(13) . ?
C17 H17A 0.9800 . ?
C17 H17B 0.9800 . ?
C18 C19 1.375(13) . ?
C18 C20 1.375(13) 3_665 ?
C19 C20 1.355(14) . ?
C19 H19 0.9400 . ?
C20 C18 1.375(13) 3_665 ?
C20 H20 0.9400 . ?
